data_4061477
loop_
_publ_author_name
'Shin, Richard Y. C.'
'Teo, Ming Ern'
'Tan, Geok Kheng'
'Koh, Lip Lin'
'Vittal, Jagadese J.'
'Goh, Lai Yoong'
'Murray, Keith S.'
'Moubaraki, Boujemaa'
'Zhou, X.-Y.'

_publ_section_title
;
Square Planar versus Tetrahedral NiS~4~ Cores in the Coordination Spheres 
of (HMB)Ru(II) and Cp*Ru(III) and a related CuS~4~ Complex. Synthetic, 
Single Crystal X-ray Diffraction and Magnetic Studies {HMB = \h^6^-C~6~Me~6~ 
and Cp* = \h^5^-C~5~Me~5~}
;
_journal_issue 17
_journal_name_full Organometallics
_journal_page_first 4265
_journal_page_last 4273
_journal_paper_doi 10.1021/om050200p
_journal_volume 24
_journal_year 2005
_chemical_formula_sum 'C36 H62 Cu F12 N O P2 Ru2 S6'
_chemical_formula_weight 1272.85
_space_group_IT_number 2
_symmetry_cell_setting triclinic
_symmetry_space_group_name_Hall '-P 1'
_symmetry_space_group_name_H-M 'P -1'
_cell_angle_alpha 64.5150(10)
_cell_angle_beta 70.1110(10)
_cell_angle_gamma 86.3170(10)
_cell_formula_units_Z 2
_cell_length_a 12.5958(8)
_cell_length_b 14.3941(9)
_cell_length_c 16.0703(10)
_cell_measurement_temperature 223(2)
_cell_volume 2461.6(3)
_diffrn_ambient_temperature 223(2)
_exptl_crystal_density_diffrn 1.717
_cod_depositor_comments
;
The following automatic conversions were performed:
'_symmetry_cell_setting' value 'Triclinic' changed to 'triclinic'
according to '/home/saulius/struct/CIF-dictionaries/cif_core.dic'
dictionary named 'cif_core.dic' version 2.4.1 from 2010-06-29.

Automatic conversion script
Id: cif_fix_enum 1527 2010-12-29 10:47:43Z saulius 
;
_cod_database_code 4061477

loop_
_symmetry_equiv_pos_as_xyz
'x, y, z'
'-x, -y, -z'

loop_
_atom_site_label
_atom_site_type_symbol
_atom_site_fract_x
_atom_site_fract_y
_atom_site_fract_z
_atom_site_U_iso_or_equiv
_atom_site_adp_type
_atom_site_occupancy
_atom_site_symmetry_multiplicity
_atom_site_calc_flag
_atom_site_refinement_flags
_atom_site_disorder_assembly
_atom_site_disorder_group
Ru1 Ru 0.64626(2) 0.33825(2) 0.290200(19) 0.02423(8) Uani 1 1 d . B .
Ru2 Ru 0.71903(2) 0.07234(2) 0.09757(2) 0.02501(8) Uani 1 1 d . D .
Cu1 Cu 0.65428(4) 0.24874(3) 0.18024(3) 0.02831(11) Uani 1 1 d . . .
S1 S 0.80642(7) 0.29600(7) 0.20114(6) 0.0313(2) Uani 1 1 d . B .
S2 S 0.50551(8) 0.32769(8) 0.23446(7) 0.0339(2) Uani 1 1 d . B .
S3 S 0.69415(11) 0.50489(8) 0.16520(8) 0.0469(3) Uani 1 1 d D . .
S4 S 0.62024(7) 0.06368(7) 0.25731(6) 0.02888(19) Uani 1 1 d . D .
S5 S 0.71178(8) 0.25399(7) 0.02952(6) 0.03005(19) Uani 1 1 d . D .
S6 S 0.53984(8) 0.06277(8) 0.08908(8) 0.0384(2) Uani 1 1 d D . .
C1 C 0.8782(4) 0.4134(3) 0.0905(3) 0.0511(12) Uani 1 1 d D . .
H1C H 0.9331 0.4454 0.1037 0.061 Uiso 0.45 1 calc PR A 2
H1D H 0.9206 0.3941 0.0376 0.061 Uiso 0.45 1 calc PR A 2
H1A H 0.8664 0.4118 0.0351 0.061 Uiso 0.55 1 d PR A 1
H1B H 0.9582 0.4145 0.0787 0.061 Uiso 0.55 1 d PR A 1
C2 C 0.8343(5) 0.5148(6) 0.0998(5) 0.0407(17) Uani 0.55 1 d PD B 1
H2A H 0.8496 0.5707 0.0335 0.049 Uiso 0.55 1 calc PR B 1
H2B H 0.8780 0.5345 0.1309 0.049 Uiso 0.55 1 calc PR B 1
C2A C 0.8065(7) 0.4847(7) 0.0590(7) 0.043(2) Uiso 0.45 1 d PD B 2
H2AA H 0.7680 0.4619 0.0264 0.051 Uiso 0.45 1 calc PR B 2
H2AB H 0.8510 0.5508 0.0106 0.051 Uiso 0.45 1 calc PR B 2
C3 C 0.5115(5) 0.4544(3) 0.1329(4) 0.0605(14) Uani 1 1 d D . .
H3C H 0.5360 0.4460 0.0720 0.073 Uiso 0.45 1 calc PR B 2
H3D H 0.4344 0.4757 0.1435 0.073 Uiso 0.45 1 calc PR B 2
H3A H 0.4629 0.4970 0.1588 0.073 Uiso 0.55 1 d PR B 1
H3B H 0.4831 0.4453 0.0883 0.073 Uiso 0.55 1 d PR B 1
C4 C 0.6174(6) 0.5036(5) 0.0832(5) 0.0354(16) Uani 0.55 1 d PD B 1
H4A H 0.6128 0.5751 0.0388 0.043 Uiso 0.55 1 calc PR B 1
H4B H 0.6619 0.4698 0.0428 0.043 Uiso 0.55 1 calc PR B 1
C4A C 0.5888(8) 0.5423(7) 0.1175(8) 0.046(2) Uiso 0.45 1 d PD B 2
H4AA H 0.5420 0.5850 0.1468 0.055 Uiso 0.45 1 calc PR B 2
H4AB H 0.6232 0.5858 0.0467 0.055 Uiso 0.45 1 calc PR B 2
C5 C 0.4701(4) 0.0378(4) 0.2806(3) 0.0564(13) Uani 1 1 d D . .
H5C H 0.4463 -0.0346 0.3283 0.068 Uiso 0.30 1 calc PR C 2
H5D H 0.4269 0.0805 0.3118 0.068 Uiso 0.30 1 calc PR C 2
H5A H 0.4345 0.1005 0.2734 0.068 Uiso 0.70 1 d PR C 1
H5B H 0.4354 -0.0124 0.3476 0.068 Uiso 0.70 1 d PR C 1
C6 C 0.4477(5) 0.0017(5) 0.2160(4) 0.0368(13) Uani 0.70 1 d PD D 1
H6A H 0.3692 0.0125 0.2187 0.044 Uiso 0.70 1 calc PR D 1
H6B H 0.4540 -0.0729 0.2415 0.044 Uiso 0.70 1 calc PR D 1
C6A C 0.4393(12) 0.0549(13) 0.2010(9) 0.042(4) Uiso 0.30 1 d PD D 2
H6AA H 0.4033 0.1197 0.1852 0.051 Uiso 0.30 1 calc PR D 2
H6AB H 0.3803 -0.0002 0.2233 0.051 Uiso 0.30 1 calc PR D 2
C7 C 0.5898(4) 0.2720(3) -0.0115(3) 0.0469(11) Uani 1 1 d D . .
H7C H 0.5308 0.2985 0.0286 0.056 Uiso 0.30 1 calc PR D 2
H7D H 0.6132 0.3254 -0.0796 0.056 Uiso 0.30 1 calc PR D 2
H7A H 0.6125 0.2691 -0.0736 0.056 Uiso 0.70 1 d PR D 1
H7B H 0.5665 0.3397 -0.0212 0.056 Uiso 0.70 1 d PR D 1
C8 C 0.4961(4) 0.1978(4) 0.0557(4) 0.0365(13) Uani 0.70 1 d PD D 1
H8A H 0.4373 0.2068 0.0264 0.044 Uiso 0.70 1 calc PR D 1
H8B H 0.4639 0.2085 0.1153 0.044 Uiso 0.70 1 calc PR D 1
C8A C 0.5378(12) 0.1773(9) -0.0068(10) 0.044(3) Uiso 0.30 1 d PD D 2
H8AA H 0.5781 0.1719 -0.0683 0.053 Uiso 0.30 1 calc PR D 2
H8AB H 0.4588 0.1873 -0.0027 0.053 Uiso 0.30 1 calc PR D 2
C9 C 0.5493(3) 0.2270(3) 0.4435(2) 0.0321(8) Uani 1 1 d . . .
C10 C 0.6672(3) 0.2238(3) 0.4288(2) 0.0357(9) Uani 1 1 d . B .
C11 C 0.7124(3) 0.3240(3) 0.4063(3) 0.0359(9) Uani 1 1 d . . .
C12 C 0.6210(3) 0.3888(3) 0.4089(3) 0.0349(8) Uani 1 1 d . B .
C13 C 0.5203(3) 0.3288(3) 0.4328(3) 0.0305(8) Uani 1 1 d . B .
C14 C 0.4669(4) 0.1392(3) 0.4724(3) 0.0422(10) Uani 1 1 d . B .
H14A H 0.5059 0.0915 0.4470 0.063 Uiso 1 1 calc R . .
H14B H 0.4072 0.1655 0.4455 0.063 Uiso 1 1 calc R . .
H14C H 0.4342 0.1036 0.5435 0.063 Uiso 1 1 calc R . .
C15 C 0.7323(4) 0.1307(3) 0.4410(3) 0.0527(12) Uani 1 1 d . . .
H15A H 0.7355 0.0984 0.5068 0.079 Uiso 1 1 calc R B .
H15B H 0.8087 0.1518 0.3933 0.079 Uiso 1 1 calc R . .
H15C H 0.6949 0.0819 0.4306 0.079 Uiso 1 1 calc R . .
C16 C 0.8310(4) 0.3530(4) 0.3922(3) 0.0541(12) Uani 1 1 d . B .
H16A H 0.8507 0.4263 0.3497 0.081 Uiso 1 1 calc R . .
H16B H 0.8825 0.3139 0.3624 0.081 Uiso 1 1 calc R . .
H16C H 0.8368 0.3376 0.4555 0.081 Uiso 1 1 calc R . .
C17 C 0.6295(4) 0.4982(3) 0.3932(3) 0.0517(11) Uani 1 1 d . . .
H17A H 0.6262 0.4999 0.4537 0.078 Uiso 1 1 calc R B .
H17B H 0.5670 0.5321 0.3740 0.078 Uiso 1 1 calc R . .
H17C H 0.7008 0.5337 0.3418 0.078 Uiso 1 1 calc R . .
C18 C 0.4033(3) 0.3622(3) 0.4490(3) 0.0432(10) Uani 1 1 d . . .
H18A H 0.3658 0.3455 0.5181 0.065 Uiso 1 1 calc R B .
H18B H 0.3606 0.3266 0.4294 0.065 Uiso 1 1 calc R . .
H18C H 0.4074 0.4363 0.4101 0.065 Uiso 1 1 calc R . .
C19 C 0.9074(3) 0.0897(3) 0.0471(3) 0.0309(8) Uani 1 1 d . . .
C20 C 0.8671(3) 0.0077(3) 0.1419(3) 0.0337(8) Uani 1 1 d . D .
C21 C 0.7918(3) -0.0771(3) 0.1620(3) 0.0336(8) Uani 1 1 d . . .
C22 C 0.7603(3) -0.0762(3) 0.0855(3) 0.0361(9) Uani 1 1 d . D .
C23 C 0.7998(3) 0.0078(3) -0.0106(3) 0.0329(8) Uani 1 1 d . . .
C24 C 0.8749(3) 0.0897(3) -0.0308(3) 0.0302(8) Uani 1 1 d . D .
C25 C 0.9842(3) 0.1799(3) 0.0253(3) 0.0435(10) Uani 1 1 d . D .
H25A H 0.9717 0.1865 0.0854 0.065 Uiso 1 1 calc R . .
H25B H 0.9675 0.2429 -0.0224 0.065 Uiso 1 1 calc R . .
H25C H 1.0627 0.1681 -0.0011 0.065 Uiso 1 1 calc R . .
C26 C 0.9010(4) 0.0070(4) 0.2237(3) 0.0460(10) Uani 1 1 d . . .
H26A H 0.9642 0.0591 0.1962 0.069 Uiso 1 1 calc R D .
H26B H 0.9235 -0.0605 0.2583 0.069 Uiso 1 1 calc R . .
H26C H 0.8373 0.0221 0.2692 0.069 Uiso 1 1 calc R . .
C27 C 0.7478(4) -0.1647(3) 0.2635(3) 0.0522(11) Uani 1 1 d . D .
H27A H 0.6658 -0.1754 0.2851 0.078 Uiso 1 1 calc R . .
H27B H 0.7688 -0.1480 0.3086 0.078 Uiso 1 1 calc R . .
H27C H 0.7802 -0.2273 0.2624 0.078 Uiso 1 1 calc R . .
C28 C 0.6840(4) -0.1656(4) 0.1043(4) 0.0554(12) Uani 1 1 d . . .
H28A H 0.7230 -0.1968 0.0608 0.083 Uiso 1 1 calc R D .
H28B H 0.6149 -0.1404 0.0922 0.083 Uiso 1 1 calc R . .
H28C H 0.6653 -0.2168 0.1721 0.083 Uiso 1 1 calc R . .
C29 C 0.7612(4) 0.0071(4) -0.0900(3) 0.0475(11) Uani 1 1 d . D .
H29A H 0.7757 0.0761 -0.1435 0.071 Uiso 1 1 calc R . .
H29B H 0.6807 -0.0147 -0.0629 0.071 Uiso 1 1 calc R . .
H29C H 0.8027 -0.0404 -0.1144 0.071 Uiso 1 1 calc R . .
C30 C 0.9196(4) 0.1778(3) -0.1322(3) 0.0416(9) Uani 1 1 d . . .
H30A H 0.9134 0.1561 -0.1799 0.062 Uiso 1 1 calc R D .
H30B H 0.9986 0.1980 -0.1477 0.062 Uiso 1 1 calc R . .
H30C H 0.8757 0.2362 -0.1343 0.062 Uiso 1 1 calc R . .
P1 P 0.34743(10) 0.70068(9) 0.30590(8) 0.0474(3) Uani 1 1 d . . .
F1 F 0.2850(3) 0.7739(2) 0.3534(3) 0.0876(10) Uani 1 1 d . . .
F2 F 0.4049(3) 0.7960(3) 0.2042(2) 0.0954(11) Uani 1 1 d . . .
F3 F 0.4112(3) 0.6274(3) 0.2582(2) 0.0956(12) Uani 1 1 d . . .
F4 F 0.2899(3) 0.6045(2) 0.4048(2) 0.0917(11) Uani 1 1 d . . .
F5 F 0.4499(3) 0.7068(4) 0.3385(3) 0.1131(14) Uani 1 1 d . . .
F6 F 0.2463(3) 0.6967(3) 0.2697(3) 0.0987(11) Uani 1 1 d . . .
P2 P 0.17641(9) 0.25219(9) 0.18400(9) 0.0427(3) Uani 1 1 d D . .
F7 F 0.0648(6) 0.1829(9) 0.2193(9) 0.135(4) Uani 0.60 1 d PD E 1
F8 F 0.2382(7) 0.1558(5) 0.2222(5) 0.0839(18) Uani 0.60 1 d PD E 1
F9 F 0.2838(7) 0.3236(7) 0.1476(9) 0.080(3) Uani 0.60 1 d PD E 1
F10 F 0.1136(7) 0.3535(6) 0.1447(6) 0.097(2) Uani 0.60 1 d PD E 1
F11 F 0.1331(13) 0.2603(13) 0.2831(7) 0.096(5) Uani 0.60 1 d PD E 1
F12 F 0.2168(9) 0.2533(8) 0.0790(7) 0.084(3) Uani 0.60 1 d PD E 1
F7A F 0.1301(18) 0.1385(7) 0.2293(8) 0.123(6) Uani 0.40 1 d PD E 2
F8A F 0.2653(11) 0.2222(17) 0.2385(11) 0.149(6) Uani 0.40 1 d PD E 2
F9A F 0.2413(16) 0.3659(11) 0.1286(11) 0.127(8) Uani 0.40 1 d PD E 2
F10A F 0.0985(10) 0.2833(10) 0.1236(9) 0.111(4) Uani 0.40 1 d PD E 2
F11A F 0.2652(16) 0.2317(17) 0.0974(11) 0.137(7) Uani 0.40 1 d PD E 2
F12A F 0.099(2) 0.271(3) 0.2702(16) 0.122(10) Uani 0.40 1 d PD E 2
O1S O 0.1018(4) 0.2421(4) 0.5499(4) 0.0981(14) Uani 1 1 d . . .
C1S C 0.0796(6) 0.3867(5) 0.5854(6) 0.098(2) Uani 1 1 d . . .
H1S1 H 0.1031 0.3481 0.6416 0.146 Uiso 1 1 calc R . .
H1S2 H 0.0232 0.4317 0.6004 0.146 Uiso 1 1 calc R . .
H1S3 H 0.1448 0.4279 0.5291 0.146 Uiso 1 1 calc R . .
C2S C 0.0314(7) 0.3156(7) 0.5633(6) 0.109(2) Uani 1 1 d . . .
H2S1 H -0.0397 0.2806 0.6172 0.131 Uiso 1 1 calc R . .
H2S2 H 0.0132 0.3549 0.5036 0.131 Uiso 1 1 calc R . .
C3S C 0.0540(9) 0.1713(8) 0.5270(7) 0.137(3) Uani 1 1 d . . .
H3S1 H -0.0112 0.1285 0.5840 0.164 Uiso 1 1 calc R . .
H3S2 H 0.0271 0.2106 0.4721 0.164 Uiso 1 1 calc R . .
C4S C 0.1339(11) 0.1084(7) 0.5020(8) 0.180(5) Uani 1 1 d . . .
H4S1 H 0.1905 0.1489 0.4383 0.270 Uiso 1 1 calc R . .
H4S2 H 0.0969 0.0532 0.4994 0.270 Uiso 1 1 calc R . .
H4S3 H 0.1702 0.0791 0.5510 0.270 Uiso 1 1 calc R . .
N1S N 0.0160(8) 0.5595(6) 0.1773(7) 0.133(3) Uani 1 1 d . . .
C5S C 0.1714(8) 0.4950(7) 0.2511(8) 0.136(4) Uani 1 1 d . . .
H5S1 H 0.1649 0.5229 0.2976 0.204 Uiso 1 1 calc R . .
H5S2 H 0.2456 0.5177 0.1999 0.204 Uiso 1 1 calc R . .
H5S3 H 0.1620 0.4201 0.2849 0.204 Uiso 1 1 calc R . .
C6S C 0.0862(9) 0.5305(7) 0.2084(8) 0.109(4) Uani 1 1 d . . .

loop_
_atom_site_aniso_label
_atom_site_aniso_U_11
_atom_site_aniso_U_22
_atom_site_aniso_U_33
_atom_site_aniso_U_23
_atom_site_aniso_U_13
_atom_site_aniso_U_12
Ru1 0.02926(15) 0.02528(14) 0.02060(14) -0.01147(11) -0.00996(11) 0.00502(11)
Ru2 0.02425(14) 0.03071(15) 0.02566(15) -0.01697(12) -0.00933(11) 0.00470(11)
Cu1 0.0306(2) 0.0340(2) 0.0267(2) -0.01822(19) -0.01132(18) 0.00652(18)
S1 0.0260(4) 0.0413(5) 0.0275(4) -0.0175(4) -0.0068(4) 0.0024(4)
S2 0.0352(5) 0.0411(5) 0.0380(5) -0.0236(4) -0.0209(4) 0.0151(4)
S3 0.0810(8) 0.0265(5) 0.0337(5) -0.0094(4) -0.0244(5) 0.0003(5)
S4 0.0303(4) 0.0321(5) 0.0242(4) -0.0135(4) -0.0074(4) 0.0014(4)
S5 0.0359(5) 0.0333(5) 0.0244(4) -0.0154(4) -0.0120(4) 0.0099(4)
S6 0.0291(5) 0.0570(6) 0.0427(6) -0.0321(5) -0.0146(4) 0.0040(4)
C1 0.046(2) 0.061(3) 0.032(2) -0.020(2) 0.0076(19) -0.019(2)
C2 0.027(4) 0.049(4) 0.032(4) -0.007(3) -0.005(3) -0.010(3)
C3 0.093(4) 0.043(3) 0.075(3) -0.026(2) -0.067(3) 0.028(3)
C4 0.053(5) 0.029(3) 0.030(4) -0.010(3) -0.029(3) 0.021(3)
C5 0.033(2) 0.093(4) 0.038(2) -0.030(3) -0.0005(18) -0.013(2)
C6 0.028(3) 0.036(3) 0.044(3) -0.020(3) -0.007(2) -0.003(2)
C7 0.065(3) 0.051(3) 0.054(3) -0.035(2) -0.043(2) 0.029(2)
C8 0.034(3) 0.049(3) 0.047(3) -0.031(3) -0.027(3) 0.018(3)
C9 0.039(2) 0.035(2) 0.0201(17) -0.0109(15) -0.0082(15) 0.0054(16)
C10 0.042(2) 0.044(2) 0.0185(17) -0.0110(16) -0.0123(16) 0.0140(18)
C11 0.035(2) 0.054(2) 0.0229(18) -0.0194(17) -0.0109(16) 0.0031(18)
C12 0.043(2) 0.045(2) 0.0252(18) -0.0229(17) -0.0111(16) 0.0039(18)
C13 0.037(2) 0.0344(19) 0.0233(17) -0.0170(15) -0.0080(15) 0.0033(15)
C14 0.050(2) 0.033(2) 0.033(2) -0.0104(17) -0.0069(19) -0.0004(18)
C15 0.055(3) 0.053(3) 0.035(2) -0.008(2) -0.017(2) 0.022(2)
C16 0.041(2) 0.089(4) 0.044(3) -0.035(3) -0.021(2) 0.002(2)
C17 0.061(3) 0.054(3) 0.048(3) -0.035(2) -0.010(2) -0.006(2)
C18 0.039(2) 0.047(2) 0.043(2) -0.026(2) -0.0065(19) 0.0100(19)
C19 0.0237(17) 0.036(2) 0.042(2) -0.0252(18) -0.0132(16) 0.0095(15)
C20 0.033(2) 0.039(2) 0.038(2) -0.0230(18) -0.0158(17) 0.0160(16)
C21 0.037(2) 0.0305(19) 0.034(2) -0.0170(16) -0.0104(16) 0.0105(16)
C22 0.033(2) 0.038(2) 0.044(2) -0.0257(18) -0.0099(17) 0.0039(16)
C23 0.0317(19) 0.040(2) 0.036(2) -0.0262(18) -0.0103(16) 0.0104(16)
C24 0.0276(18) 0.0347(19) 0.0303(19) -0.0195(16) -0.0064(15) 0.0094(15)
C25 0.031(2) 0.047(2) 0.059(3) -0.031(2) -0.0124(19) 0.0016(18)
C26 0.049(3) 0.057(3) 0.046(2) -0.030(2) -0.026(2) 0.017(2)
C27 0.062(3) 0.041(2) 0.044(3) -0.012(2) -0.017(2) 0.009(2)
C28 0.062(3) 0.051(3) 0.056(3) -0.035(2) -0.005(2) -0.013(2)
C29 0.044(2) 0.067(3) 0.054(3) -0.044(2) -0.020(2) 0.012(2)
C30 0.043(2) 0.046(2) 0.030(2) -0.0181(18) -0.0037(17) 0.0072(19)
P1 0.0488(7) 0.0483(7) 0.0359(6) -0.0124(5) -0.0124(5) 0.0085(5)
F1 0.094(2) 0.0573(18) 0.091(2) -0.0382(18) -0.0003(19) 0.0075(17)
F2 0.085(2) 0.075(2) 0.066(2) 0.0059(17) -0.0019(18) -0.0045(18)
F3 0.123(3) 0.099(3) 0.063(2) -0.0455(19) -0.024(2) 0.053(2)
F4 0.132(3) 0.0491(17) 0.0510(18) -0.0067(14) -0.0003(19) 0.0006(18)
F5 0.086(3) 0.159(4) 0.120(3) -0.064(3) -0.064(3) 0.022(3)
F6 0.078(2) 0.124(3) 0.111(3) -0.051(3) -0.053(2) 0.015(2)
P2 0.0380(6) 0.0518(7) 0.0482(6) -0.0281(5) -0.0192(5) 0.0096(5)
F7 0.045(4) 0.161(9) 0.237(12) -0.144(10) -0.011(5) -0.023(4)
F8 0.085(5) 0.063(4) 0.089(5) -0.019(3) -0.036(4) 0.030(3)
F9 0.060(4) 0.074(6) 0.097(6) -0.037(5) -0.012(4) -0.020(4)
F10 0.115(6) 0.109(5) 0.117(6) -0.074(5) -0.079(5) 0.079(5)
F11 0.145(13) 0.086(6) 0.034(4) -0.032(4) 0.006(5) -0.004(8)
F12 0.134(9) 0.082(5) 0.069(4) -0.055(4) -0.049(5) 0.026(5)
F7A 0.215(17) 0.045(5) 0.067(6) -0.018(5) -0.001(10) -0.026(8)
F8A 0.101(9) 0.27(2) 0.151(12) -0.127(15) -0.096(9) 0.070(11)
F9A 0.19(2) 0.085(10) 0.068(8) -0.046(8) 0.029(11) -0.066(10)
F10A 0.100(8) 0.112(9) 0.113(8) -0.007(8) -0.080(7) -0.008(7)
F11A 0.152(16) 0.184(17) 0.092(11) -0.109(13) 0.000(9) 0.031(11)
F12A 0.068(8) 0.130(16) 0.15(2) -0.098(16) 0.027(10) 0.003(8)
O1S 0.092(3) 0.115(4) 0.122(4) -0.077(3) -0.048(3) 0.026(3)
C1S 0.090(5) 0.093(5) 0.120(6) -0.052(5) -0.045(5) 0.022(4)
C2S 0.107(6) 0.132(7) 0.109(6) -0.061(5) -0.057(5) 0.047(5)
C3S 0.180(10) 0.149(8) 0.121(7) -0.074(7) -0.088(7) 0.070(7)
C4S 0.308(16) 0.143(8) 0.179(10) -0.099(8) -0.172(11) 0.131(10)
N1S 0.128(7) 0.072(5) 0.148(7) -0.029(4) -0.008(6) -0.028(5)
C5S 0.107(7) 0.150(8) 0.185(10) -0.126(8) -0.016(7) -0.006(6)
C6S 0.098(7) 0.070(5) 0.123(8) -0.056(6) 0.030(6) -0.039(5)

loop_
_geom_bond_atom_site_label_1
_geom_bond_atom_site_label_2
_geom_bond_distance
_geom_bond_site_symmetry_2
_geom_bond_publ_flag
Ru1 C11 2.219(3) . ?
Ru1 C10 2.220(3) . ?
Ru1 C9 2.221(3) . ?
Ru1 C12 2.241(3) . ?
Ru1 C13 2.252(3) . ?
Ru1 S1 2.2616(9) . ?
Ru1 S2 2.2804(9) . ?
Ru1 S3 2.3169(10) . ?
Ru1 Cu1 2.5717(5) . ?
Ru2 C19 2.223(3) . ?
Ru2 C20 2.228(4) . ?
Ru2 C23 2.232(3) . ?
Ru2 C21 2.240(4) . ?
Ru2 C22 2.242(4) . ?
Ru2 C24 2.244(3) . ?
Ru2 S6 2.3232(10) . ?
Ru2 S5 2.3700(9) . ?
Ru2 S4 2.3927(9) . ?
Cu1 S2 2.2426(10) . ?
Cu1 S1 2.2473(10) . ?
Cu1 S5 2.2479(9) . ?
Cu1 S4 2.3999(10) . ?
S1 C1 1.831(4) . ?
S2 C3 1.835(4) . ?
S3 C2 1.698(6) . ?
S3 C4A 1.699(9) . ?
S3 C4 1.886(6) . ?
S3 C2A 1.932(9) . ?
S4 C5 1.829(4) . ?
S5 C7 1.831(4) . ?
S6 C8A 1.711(11) . ?
S6 C6A 1.774(12) . ?
S6 C6 1.805(5) . ?
S6 C8 1.881(5) . ?
C1 C2A 1.367(9) . ?
C1 C2 1.576(8) . ?
C3 C4 1.352(8) . ?
C3 C4A 1.526(10) . ?
C5 C6A 1.378(12) . ?
C5 C6 1.452(7) . ?
C7 C8 1.415(7) . ?
C7 C8A 1.512(12) . ?
C9 C10 1.423(5) . ?
C9 C13 1.438(5) . ?
C9 C14 1.491(5) . ?
C10 C11 1.432(6) . ?
C10 C15 1.500(5) . ?
C11 C12 1.435(5) . ?
C11 C16 1.492(5) . ?
C12 C13 1.424(5) . ?
C12 C17 1.488(6) . ?
C13 C18 1.492(5) . ?
C19 C20 1.406(5) . ?
C19 C24 1.443(5) . ?
C19 C25 1.511(5) . ?
C20 C21 1.447(5) . ?
C20 C26 1.511(5) . ?
C21 C22 1.409(5) . ?
C21 C27 1.505(5) . ?
C22 C23 1.429(5) . ?
C22 C28 1.516(5) . ?
C23 C24 1.412(5) . ?
C23 C29 1.516(5) . ?
C24 C30 1.507(5) . ?
P1 F4 1.555(3) . ?
P1 F5 1.569(4) . ?
P1 F2 1.572(3) . ?
P1 F1 1.578(3) . ?
P1 F6 1.584(3) . ?
P1 F3 1.585(3) . ?
P2 F12A 1.523(15) . ?
P2 F10A 1.524(8) . ?
P2 F9 1.533(8) . ?
P2 F7A 1.535(9) . ?
P2 F8 1.536(5) . ?
P2 F11 1.552(9) . ?
P2 F7 1.564(6) . ?
P2 F8A 1.577(9) . ?
P2 F12 1.582(8) . ?
P2 F11A 1.589(12) . ?
P2 F10 1.597(5) . ?
P2 F9A 1.601(12) . ?
O1S C2S 1.377(8) . ?
O1S C3S 1.445(10) . ?
C1S C2S 1.442(9) . ?
C3S C4S 1.383(11) . ?
N1S C6S 1.132(12) . ?
C5S C6S 1.418(13) . ?
